data_7029122
loop_
_publ_author_name
'Coetzee, Jacorien'
'Eastham, Graham R.'
'Slawin, Alexandra M. Z.'
'Cole-Hamilton, David J'

_publ_section_title
;
 Mixed anhydride complexes of rhodium(i) and ruthenium(ii) - their
 synthesis and ligand rearrangements.
;
_journal_issue 9
_journal_name_full 'Dalton transactions (Cambridge, England : 2003)'
_journal_page_first 3479
_journal_page_last 3491
_journal_paper_doi 10.1039/c3dt52552j
_journal_volume 43
_journal_year 2014
_chemical_formula_moiety 'C54 H52 Cl2 O6 P4 Rh2, C7 H8'
_chemical_formula_sum 'C61 H60 Cl2 O6 P4 Rh2'
_chemical_formula_weight 1289.69
_chemical_name_common
;
\m-dichlorobis{(hydrogenbis(diphenylphosphinito-K1P)(ethanoyl-K1C)rhodium(III)}
;
_chemical_name_systematic
;
\m-dichlorobis{(hydrogenbis(diphenylphosphinito-K1P)(ethanoyl-K1C)rhodium(III)}
;
_space_group_IT_number 15
_symmetry_cell_setting monoclinic
_symmetry_space_group_name_Hall '-C 2yc'
_symmetry_space_group_name_H-M 'C 1 2/c 1'
_atom_sites_solution_hydrogens geom
_atom_sites_solution_primary direct
_atom_sites_solution_secondary difmap
_audit_creation_method SHELXL-97
_cell_angle_alpha 90.00
_cell_angle_beta 101.120(5)
_cell_angle_gamma 90.00
_cell_formula_units_Z 4
_cell_length_a 20.089(7)
_cell_length_b 12.811(5)
_cell_length_c 22.725(8)
_cell_measurement_reflns_used 7249
_cell_measurement_temperature 93(2)
_cell_measurement_theta_max 27.5963
_cell_measurement_theta_min 1.8957
_cell_volume 5739(4)
_computing_cell_refinement 'CrystalClear (Rigaku Corp., 2004)'
_computing_data_collection 'CrystalClear (Rigaku Corp., 2004)'
_computing_data_reduction 'CrystalClear (Rigaku Corp., 2004)'
_computing_molecular_graphics 'X-seed (Barbour 2001; Atwood and Barbour 2003)'
_computing_publication_material 'Bruker SHELXTL'
_computing_structure_refinement 'SHELXL-97 (Sheldrick, 1997)'
_computing_structure_solution 'SHELXS-97 (Sheldrick, 1990)'
_diffrn_ambient_temperature 93(2)
_diffrn_detector_area_resol_mean 28.5714
_diffrn_measured_fraction_theta_full 0.985
_diffrn_measured_fraction_theta_max 0.985
_diffrn_measurement_device_type 'Rigaku Saturn70 (4x4 bin mode)'
_diffrn_measurement_method 'profile from \w and \f scans'
_diffrn_radiation_monochromator confocal
_diffrn_radiation_source 'rotating anode'
_diffrn_radiation_type MoK\a
_diffrn_radiation_wavelength 0.71070
_diffrn_reflns_av_R_equivalents 0.0522
_diffrn_reflns_av_sigmaI/netI 0.0313
_diffrn_reflns_limit_h_max 23
_diffrn_reflns_limit_h_min -23
_diffrn_reflns_limit_k_max 15
_diffrn_reflns_limit_k_min -15
_diffrn_reflns_limit_l_max 27
_diffrn_reflns_limit_l_min -27
_diffrn_reflns_number 26636
_diffrn_reflns_theta_full 25.35
_diffrn_reflns_theta_max 25.35
_diffrn_reflns_theta_min 2.48
_exptl_absorpt_coefficient_mu 0.830
_exptl_absorpt_correction_T_max 0.9216
_exptl_absorpt_correction_T_min 0.9216
_exptl_absorpt_correction_type multi-scan
_exptl_absorpt_process_details 'Jacobson, R. (1998) Private communication'
_exptl_crystal_colour yellow
_exptl_crystal_density_diffrn 1.493
_exptl_crystal_density_method 'not measured'
_exptl_crystal_description prism
_exptl_crystal_F_000 2632
_exptl_crystal_size_max 0.10
_exptl_crystal_size_mid 0.10
_exptl_crystal_size_min 0.10
_refine_diff_density_max 0.758
_refine_diff_density_min -0.790
_refine_diff_density_rms 0.087
_refine_ls_extinction_method none
_refine_ls_goodness_of_fit_ref 0.968
_refine_ls_hydrogen_treatment constr
_refine_ls_matrix_type full
_refine_ls_number_parameters 342
_refine_ls_number_reflns 5187
_refine_ls_number_restraints 0
_refine_ls_restrained_S_all 0.968
_refine_ls_R_factor_all 0.0336
_refine_ls_R_factor_gt 0.0318
_refine_ls_shift/su_max 0.001
_refine_ls_shift/su_mean 0.000
_refine_ls_structure_factor_coef Fsqd
_refine_ls_weighting_details 'calc w=1/[\s^2^(Fo^2^)+(0.0499P)^2^+14.3290P] where P=(Fo^2^+2Fc^2^)/3'
_refine_ls_weighting_scheme calc
_refine_ls_wR_factor_gt 0.0814
_refine_ls_wR_factor_ref 0.0836
_reflns_number_gt 4881
_reflns_number_total 5187
_reflns_threshold_expression >2sigma(I)
_cod_data_source_file c3dt52552j.txt
_cod_data_source_block 16
_cod_depositor_comments
;
The following automatic conversions were performed:

'_symmetry_cell_setting' value 'Monoclinic' changed to 'monoclinic'
according to
/usr/data/users/saulius/automatic-downloads/current/RSC/lib/dictionaries/cif_core.dic
dictionary named 'cif_core.dic' version 2.4.2 from 2011-04-26.

Automatic conversion script
Id: cif_fix_values 2281 2013-09-26 08:29:07Z andrius 
;
_cod_original_sg_symbol_H-M C2/c
_cod_database_code 7029122

loop_
_symmetry_equiv_pos_as_xyz
'x, y, z'
'-x, y, -z+1/2'
'x+1/2, y+1/2, z'
'-x+1/2, y+1/2, -z+1/2'
'-x, -y, -z'
'x, -y, z-1/2'
'-x+1/2, -y+1/2, -z'
'x+1/2, -y+1/2, z-1/2'

loop_
_atom_site_label
_atom_site_type_symbol
_atom_site_fract_x
_atom_site_fract_y
_atom_site_fract_z
_atom_site_U_iso_or_equiv
_atom_site_adp_type
_atom_site_occupancy
_atom_site_symmetry_multiplicity
_atom_site_calc_flag
_atom_site_refinement_flags
Rh1 Rh 0.698309(8) 0.170993(12) 0.042162(7) 0.01507(8) Uani 1 1 d .
Cl1 Cl 0.81468(3) 0.17284(4) 0.02387(3) 0.01924(13) Uani 1 1 d .
P2 P 0.72416(3) 0.05610(4) 0.11806(2) 0.01754(13) Uani 1 1 d .
P1 P 0.59638(3) 0.19269(5) 0.06781(3) 0.01997(14) Uani 1 1 d .
O3 O 0.66563(8) -0.00943(12) 0.13306(7) 0.0218(3) Uani 1 1 d .
H1 H 0.6350 0.0304 0.1404 0.026 Uiso 1 1 calc R
O2 O 0.56502(8) 0.09504(14) 0.09290(8) 0.0293(4) Uani 1 1 d .
O1 O 0.63469(11) -0.02020(15) -0.00195(8) 0.0417(5) Uani 1 1 d .
C19 C 0.88498(16) -0.1801(2) 0.08360(14) 0.0395(7) Uani 1 1 d .
H1A H 0.9175 -0.2291 0.0754 0.047 Uiso 1 1 calc R
C4 C 0.60596(12) 0.2940(2) 0.12579(11) 0.0278(5) Uani 1 1 d .
C7 C 0.62507(17) 0.4398(3) 0.21735(15) 0.0536(9) Uani 1 1 d .
H10 H 0.6310 0.4905 0.2485 0.064 Uiso 1 1 calc R
C5 C 0.57521(15) 0.2788(3) 0.17481(12) 0.0425(7) Uani 1 1 d .
H11 H 0.5478 0.2191 0.1771 0.051 Uiso 1 1 calc R
C11 C 0.48239(13) 0.16982(17) -0.02082(12) 0.0247(5) Uani 1 1 d .
H12 H 0.4853 0.0983 -0.0096 0.030 Uiso 1 1 calc R
C8 C 0.65589(16) 0.4532(3) 0.16939(13) 0.0455(8) Uani 1 1 d .
H13 H 0.6837 0.5126 0.1674 0.055 Uiso 1 1 calc R
C6 C 0.58545(19) 0.3535(4) 0.22092(14) 0.0591(10) Uani 1 1 d .
H14 H 0.5648 0.3443 0.2548 0.071 Uiso 1 1 calc R
C9 C 0.64666(14) 0.3800(2) 0.12352(12) 0.0339(6) Uani 1 1 d .
H15 H 0.6685 0.3892 0.0903 0.041 Uiso 1 1 calc R
C20 C 0.81659(16) -0.2020(2) 0.06708(13) 0.0383(6) Uani 1 1 d .
H16 H 0.8021 -0.2660 0.0477 0.046 Uiso 1 1 calc R
C26 C 0.74085(14) 0.2029(2) 0.27891(11) 0.0335(6) Uani 1 1 d .
H17 H 0.7180 0.2001 0.3118 0.040 Uiso 1 1 calc R
C23 C 0.80711(12) 0.21232(19) 0.18272(11) 0.0254(5) Uani 1 1 d .
H18 H 0.8298 0.2163 0.1498 0.031 Uiso 1 1 calc R
C16 C 0.78951(12) -0.03577(18) 0.10699(10) 0.0216(5) Uani 1 1 d .
C27 C 0.72352(13) 0.1330(2) 0.23157(11) 0.0267(5) Uani 1 1 d .
H20 H 0.6892 0.0822 0.2324 0.032 Uiso 1 1 calc R
C10 C 0.53025(11) 0.24006(18) 0.00779(10) 0.0207(5) Uani 1 1 d .
C1 C 0.65986(11) 0.05832(18) -0.01465(10) 0.0217(5) Uani 1 1 d .
C24 C 0.82431(13) 0.2809(2) 0.23053(12) 0.0314(6) Uani 1 1 d .
H23 H 0.8591 0.3311 0.2304 0.038 Uiso 1 1 calc R
C12 C 0.43015(13) 0.2038(2) -0.06598(12) 0.0306(5) Uani 1 1 d .
H24 H 0.3976 0.1552 -0.0857 0.037 Uiso 1 1 calc R
C25 C 0.79104(14) 0.2764(2) 0.27848(11) 0.0332(6) Uani 1 1 d .
H25 H 0.8027 0.3237 0.3110 0.040 Uiso 1 1 calc R
C21 C 0.76881(14) -0.1301(2) 0.07881(11) 0.0300(5) Uani 1 1 d .
H26 H 0.7218 -0.1455 0.0675 0.036 Uiso 1 1 calc R
C14 C 0.47331(13) 0.37832(19) -0.05414(12) 0.0295(5) Uani 1 1 d .
H27 H 0.4704 0.4497 -0.0657 0.035 Uiso 1 1 calc R
C15 C 0.52584(12) 0.34469(18) -0.00903(11) 0.0248(5) Uani 1 1 d .
H30 H 0.5587 0.3931 0.0103 0.030 Uiso 1 1 calc R
C31 C 0.5000 -0.2245(6) 0.2500 0.0757(18) Uani 1 2 d S
C17 C 0.85875(12) -0.0153(2) 0.12315(11) 0.0268(5) Uani 1 1 d .
H32 H 0.8736 0.0489 0.1421 0.032 Uiso 1 1 calc R
C22 C 0.75648(12) 0.13747(18) 0.18296(10) 0.0207(5) Uani 1 1 d .
C30 C 0.4986(2) -0.1691(5) 0.19795(18) 0.0735(14) Uani 1 1 d .
H34 H 0.4967 -0.2058 0.1613 0.088 Uiso 1 1 calc R
C18 C 0.90622(14) -0.0875(2) 0.11195(12) 0.0349(6) Uani 1 1 d .
H36 H 0.9533 -0.0732 0.1238 0.042 Uiso 1 1 calc R
C13 C 0.42519(13) 0.3078(2) -0.08234(12) 0.0309(6) Uani 1 1 d .
H37 H 0.3889 0.3309 -0.1128 0.037 Uiso 1 1 calc R
C29 C 0.4998(3) -0.0631(6) 0.1978(3) 0.112(2) Uani 1 1 d .
H44 H 0.5006 -0.0271 0.1614 0.134 Uiso 1 1 calc R
C28 C 0.5000 -0.0063(8) 0.2500 0.111(3) Uani 1 2 d S
H28 H 0.5000 0.0679 0.2500 0.133 Uiso 1 2 calc SR
C32 C 0.5000 -0.3369(6) 0.2500 0.121(4) Uani 1 2 d S
H32A H 0.5010 -0.3624 0.2908 0.182 Uiso 0.25 1 calc PR
H32B H 0.5401 -0.3624 0.2357 0.182 Uiso 0.25 1 calc PR
H32C H 0.4589 -0.3624 0.2234 0.182 Uiso 0.25 1 calc PR
H32D H 0.4990 -0.3624 0.2092 0.182 Uiso 0.25 1 calc PR
H32E H 0.4599 -0.3624 0.2643 0.182 Uiso 0.25 1 calc PR
H32F H 0.5411 -0.3624 0.2766 0.182 Uiso 0.25 1 calc PR
C2 C 0.66595(16) 0.0837(2) -0.07886(11) 0.0351(6) Uani 1 1 d .
H2A H 0.6270 0.1276 -0.0976 0.042 Uiso 1 1 calc R
H2B H 0.7080 0.1242 -0.0785 0.042 Uiso 1 1 calc R
C3 C 0.6674(3) -0.0138(3) -0.11589(15) 0.0670(12) Uani 1 1 d .
H3A H 0.7069 -0.0563 -0.0983 0.100 Uiso 1 1 calc R
H3B H 0.6706 0.0055 -0.1570 0.100 Uiso 1 1 calc R
H3C H 0.6258 -0.0541 -0.1164 0.100 Uiso 1 1 calc R

loop_
_atom_site_aniso_label
_atom_site_aniso_U_11
_atom_site_aniso_U_22
_atom_site_aniso_U_33
_atom_site_aniso_U_23
_atom_site_aniso_U_13
_atom_site_aniso_U_12
Rh1 0.01593(12) 0.01374(11) 0.01578(12) 0.00157(6) 0.00365(8) -0.00028(6)
Cl1 0.0183(3) 0.0179(3) 0.0225(3) 0.00607(19) 0.0063(2) 0.00219(19)
P2 0.0204(3) 0.0151(3) 0.0169(3) 0.0014(2) 0.0032(2) -0.0003(2)
P1 0.0172(3) 0.0220(3) 0.0217(3) 0.0032(2) 0.0064(2) 0.0016(2)
O3 0.0231(8) 0.0178(8) 0.0253(8) 0.0040(6) 0.0071(7) -0.0008(6)
O2 0.0221(8) 0.0321(10) 0.0355(10) 0.0121(8) 0.0099(7) -0.0011(7)
O1 0.0599(13) 0.0359(11) 0.0293(10) -0.0047(8) 0.0084(9) -0.0255(10)
C19 0.0448(17) 0.0365(16) 0.0412(17) 0.0073(12) 0.0180(14) 0.0202(13)
C4 0.0224(12) 0.0427(15) 0.0176(11) -0.0007(11) 0.0022(9) 0.0080(11)
C7 0.0475(18) 0.068(2) 0.0412(18) -0.0252(16) -0.0018(14) 0.0203(17)
C5 0.0361(15) 0.061(2) 0.0316(15) -0.0023(14) 0.0107(12) 0.0089(14)
C11 0.0239(12) 0.0188(12) 0.0325(14) 0.0005(9) 0.0079(10) -0.0024(9)
C8 0.0470(17) 0.0434(17) 0.0408(16) -0.0190(14) -0.0047(14) 0.0077(14)
C6 0.0488(19) 0.103(3) 0.0275(16) -0.0150(17) 0.0126(14) 0.022(2)
C9 0.0351(14) 0.0353(15) 0.0308(14) -0.0090(11) 0.0051(11) 0.0029(12)
C20 0.0497(17) 0.0264(13) 0.0406(15) -0.0035(12) 0.0128(13) 0.0093(13)
C26 0.0427(15) 0.0383(15) 0.0202(12) -0.0026(11) 0.0080(11) 0.0045(13)
C23 0.0252(12) 0.0251(12) 0.0258(12) 0.0004(10) 0.0045(10) -0.0025(10)
C16 0.0288(12) 0.0186(11) 0.0182(11) 0.0052(9) 0.0066(9) 0.0041(9)
C27 0.0310(13) 0.0253(12) 0.0246(12) 0.0010(10) 0.0072(10) -0.0003(10)
C10 0.0170(10) 0.0226(11) 0.0237(11) -0.0014(9) 0.0071(9) 0.0019(9)
C1 0.0210(11) 0.0188(11) 0.0232(11) -0.0003(9) -0.0006(9) -0.0014(9)
C24 0.0314(13) 0.0247(13) 0.0341(14) -0.0026(11) -0.0035(11) -0.0044(10)
C12 0.0278(13) 0.0289(13) 0.0328(13) -0.0030(11) 0.0002(11) -0.0063(11)
C25 0.0403(15) 0.0305(14) 0.0250(12) -0.0088(10) -0.0033(11) 0.0054(11)
C21 0.0345(14) 0.0240(13) 0.0315(13) -0.0011(10) 0.0064(11) 0.0003(11)
C14 0.0288(13) 0.0207(12) 0.0380(14) 0.0024(10) 0.0040(11) 0.0029(10)
C15 0.0205(11) 0.0216(12) 0.0319(13) -0.0037(10) 0.0043(10) -0.0020(9)
C31 0.035(3) 0.089(5) 0.103(5) 0.000 0.010(3) 0.000
C17 0.0277(12) 0.0272(13) 0.0248(12) 0.0068(10) 0.0034(10) 0.0045(10)
C22 0.0233(11) 0.0181(11) 0.0193(11) 0.0008(9) 0.0002(9) 0.0025(9)
C30 0.041(2) 0.138(5) 0.045(2) 0.005(2) 0.0181(17) 0.010(2)
C18 0.0288(13) 0.0394(15) 0.0385(15) 0.0116(12) 0.0116(11) 0.0095(12)
C13 0.0250(13) 0.0332(13) 0.0310(14) 0.0025(11) -0.0033(11) 0.0029(11)
C29 0.081(4) 0.146(6) 0.119(5) 0.057(5) 0.047(3) 0.012(4)
C28 0.105(6) 0.113(7) 0.126(7) 0.000 0.051(6) 0.000
C32 0.051(4) 0.097(6) 0.205(11) 0.000 -0.004(5) 0.000
C2 0.0547(17) 0.0283(13) 0.0220(12) -0.0032(10) 0.0066(12) -0.0051(12)
C3 0.138(4) 0.0333(17) 0.0350(17) -0.0088(14) 0.031(2) -0.011(2)

loop_
_atom_type_symbol
_atom_type_description
_atom_type_scat_dispersion_real
_atom_type_scat_dispersion_imag
_atom_type_scat_source
C C 0.0033 0.0016 'International Tables Vol C Tables 4.2.6.8 and 6.1.1.4'
H H 0.0000 0.0000 'International Tables Vol C Tables 4.2.6.8 and 6.1.1.4'
Cl Cl 0.1484 0.1585 'International Tables Vol C Tables 4.2.6.8 and 6.1.1.4'
O O 0.0106 0.0060 'International Tables Vol C Tables 4.2.6.8 and 6.1.1.4'
P P 0.1023 0.0942 'International Tables Vol C Tables 4.2.6.8 and 6.1.1.4'
Rh Rh -1.1178 0.9187 'International Tables Vol C Tables 4.2.6.8 and 6.1.1.4'

loop_
_geom_angle_atom_site_label_1
_geom_angle_atom_site_label_2
_geom_angle_atom_site_label_3
_geom_angle
_geom_angle_site_symmetry_1
_geom_angle_site_symmetry_3
C1 Rh1 P2 91.50(7) . .
C1 Rh1 P1 89.94(7) . .
P2 Rh1 P1 88.24(3) . .
C1 Rh1 Cl1 99.23(7) . .
P2 Rh1 Cl1 92.85(2) . .
P1 Rh1 Cl1 170.73(2) . .
C1 Rh1 Cl1 102.11(7) . 7_655
P2 Rh1 Cl1 166.27(2) . 7_655
P1 Rh1 Cl1 93.56(2) . 7_655
Cl1 Rh1 Cl1 83.24(2) . 7_655
Rh1 Cl1 Rh1 96.76(2) . 7_655
O3 P2 C16 106.33(10) . .
O3 P2 C22 107.58(10) . .
C16 P2 C22 109.20(11) . .
O3 P2 Rh1 117.02(7) . .
C16 P2 Rh1 112.56(8) . .
C22 P2 Rh1 103.88(8) . .
O2 P1 C10 104.75(10) . .
O2 P1 C4 107.42(12) . .
C10 P1 C4 105.29(11) . .
O2 P1 Rh1 116.60(7) . .
C10 P1 Rh1 114.65(8) . .
C4 P1 Rh1 107.39(8) . .
P2 O3 H1 109.5 . .
C20 C19 C18 120.2(3) . .
C20 C19 H1A 119.9 . .
C18 C19 H1A 119.9 . .
C9 C4 C5 120.0(3) . .
C9 C4 P1 121.32(19) . .
C5 C4 P1 118.5(2) . .
C8 C7 C6 120.4(3) . .
C8 C7 H10 119.8 . .
C6 C7 H10 119.8 . .
C4 C5 C6 118.7(3) . .
C4 C5 H11 120.7 . .
C6 C5 H11 120.7 . .
C10 C11 C12 120.1(2) . .
C10 C11 H12 120.0 . .
C12 C11 H12 120.0 . .
C7 C8 C9 120.0(3) . .
C7 C8 H13 120.0 . .
C9 C8 H13 120.0 . .
C7 C6 C5 120.5(3) . .
C7 C6 H14 119.8 . .
C5 C6 H14 119.8 . .
C4 C9 C8 120.4(3) . .
C4 C9 H15 119.8 . .
C8 C9 H15 119.8 . .
C19 C20 C21 120.0(3) . .
C19 C20 H16 120.0 . .
C21 C20 H16 120.0 . .
C25 C26 C27 120.5(2) . .
C25 C26 H17 119.8 . .
C27 C26 H17 119.8 . .
C24 C23 C22 120.1(2) . .
C24 C23 H18 119.9 . .
C22 C23 H18 119.9 . .
C17 C16 C21 118.6(2) . .
C17 C16 P2 123.59(19) . .
C21 C16 P2 117.78(19) . .
C26 C27 C22 120.0(2) . .
C26 C27 H20 120.0 . .
C22 C27 H20 120.0 . .
C11 C10 C15 119.7(2) . .
C11 C10 P1 118.49(18) . .
C15 C10 P1 121.80(18) . .
O1 C1 C2 122.1(2) . .
O1 C1 Rh1 125.98(19) . .
C2 C1 Rh1 111.95(16) . .
C25 C24 C23 120.3(2) . .
C25 C24 H23 119.9 . .
C23 C24 H23 119.9 . .
C13 C12 C11 120.4(2) . .
C13 C12 H24 119.8 . .
C11 C12 H24 119.8 . .
C26 C25 C24 119.9(2) . .
C26 C25 H25 120.1 . .
C24 C25 H25 120.1 . .
C20 C21 C16 120.4(3) . .
C20 C21 H26 119.8 . .
C16 C21 H26 119.8 . .
C13 C14 C15 120.1(2) . .
C13 C14 H27 120.0 . .
C15 C14 H27 120.0 . .
C14 C15 C10 120.0(2) . .
C14 C15 H30 120.0 . .
C10 C15 H30 120.0 . .
C30 C31 C30 117.9(7) . 2_655
C30 C31 C32 121.1(3) . .
C30 C31 C32 121.1(3) 2_655 .
C18 C17 C16 120.9(2) . .
C18 C17 H32 119.6 . .
C16 C17 H32 119.6 . .
C27 C22 C23 119.2(2) . .
C27 C22 P2 117.94(18) . .
C23 C22 P2 122.37(18) . .
C29 C30 C31 121.4(5) . .
C29 C30 H34 119.3 . .
C31 C30 H34 119.3 . .
C19 C18 C17 119.9(3) . .
C19 C18 H36 120.1 . .
C17 C18 H36 120.1 . .
C12 C13 C14 119.8(2) . .
C12 C13 H37 120.1 . .
C14 C13 H37 120.1 . .
C30 C29 C28 121.1(6) . .
C30 C29 H44 119.4 . .
C28 C29 H44 119.4 . .
C29 C28 C29 117.0(9) . 2_655
C29 C28 H28 121.5 . .
C29 C28 H28 121.5 2_655 .
C31 C32 H32A 109.5 . .
C31 C32 H32B 109.5 . .
H32A C32 H32B 109.5 . .
C31 C32 H32C 109.5 . .
H32A C32 H32C 109.5 . .
H32B C32 H32C 109.5 . .
C31 C32 H32D 109.5 . .
H32A C32 H32D 141.1 . .
H32B C32 H32D 56.3 . .
H32C C32 H32D 56.3 . .
C31 C32 H32E 109.5 . .
H32A C32 H32E 56.3 . .
H32B C32 H32E 141.1 . .
H32C C32 H32E 56.3 . .
H32D C32 H32E 109.5 . .
C31 C32 H32F 109.5 . .
H32A C32 H32F 56.3 . .
H32B C32 H32F 56.3 . .
H32C C32 H32F 141.1 . .
H32D C32 H32F 109.5 . .
H32E C32 H32F 109.5 . .
C3 C2 C1 111.8(2) . .
C3 C2 H2A 109.3 . .
C1 C2 H2A 109.3 . .
C3 C2 H2B 109.3 . .
C1 C2 H2B 109.3 . .
H2A C2 H2B 107.9 . .
C2 C3 H3A 109.5 . .
C2 C3 H3B 109.5 . .
H3A C3 H3B 109.5 . .
C2 C3 H3C 109.5 . .
H3A C3 H3C 109.5 . .
H3B C3 H3C 109.5 . .

loop_
_geom_bond_atom_site_label_1
_geom_bond_atom_site_label_2
_geom_bond_distance
_geom_bond_site_symmetry_2
Rh1 C1 1.991(2) .
Rh1 P2 2.2508(8) .
Rh1 P1 2.2517(9) .
Rh1 Cl1 2.4522(10) .
Rh1 Cl1 2.4843(8) 7_655
Cl1 Rh1 2.4843(8) 7_655
P2 O3 1.5354(17) .
P2 C16 1.816(2) .
P2 C22 1.821(2) .
P1 O2 1.5574(18) .
P1 C10 1.815(2) .
P1 C4 1.833(3) .
O3 H1 0.8400 .
O1 C1 1.186(3) .
C19 C20 1.381(5) .
C19 C18 1.378(4) .
C19 H1A 0.9500 .
C4 C9 1.379(4) .
C4 C5 1.388(4) .
C7 C8 1.364(5) .
C7 C6 1.374(6) .
C7 H10 0.9500 .
C5 C6 1.405(5) .
C5 H11 0.9500 .
C11 C10 1.384(3) .
C11 C12 1.389(4) .
C11 H12 0.9500 .
C8 C9 1.387(4) .
C8 H13 0.9500 .
C6 H14 0.9500 .
C9 H15 0.9500 .
C20 C21 1.392(4) .
C20 H16 0.9500 .
C26 C25 1.380(4) .
C26 C27 1.392(4) .
C26 H17 0.9500 .
C23 C24 1.388(4) .
C23 C22 1.399(3) .
C23 H18 0.9500 .
C16 C17 1.393(3) .
C16 C21 1.393(3) .
C27 C22 1.394(3) .
C27 H20 0.9500 .
C10 C15 1.392(3) .
C1 C2 1.523(3) .
C24 C25 1.385(4) .
C24 H23 0.9500 .
C12 C13 1.382(4) .
C12 H24 0.9500 .
C25 H25 0.9500 .
C21 H26 0.9500 .
C14 C13 1.386(4) .
C14 C15 1.390(4) .
C14 H27 0.9500 .
C15 H30 0.9500 .
C31 C30 1.375(6) .
C31 C30 1.375(6) 2_655
C31 C32 1.440(10) .
C17 C18 1.387(4) .
C17 H32 0.9500 .
C30 C29 1.359(8) .
C30 H34 0.9500 .
C18 H36 0.9500 .
C13 H37 0.9500 .
C29 C28 1.392(9) .
C29 H44 0.9500 .
C28 C29 1.392(9) 2_655
C28 H28 0.9500 .
C32 H32A 0.9800 .
C32 H32B 0.9800 .
C32 H32C 0.9800 .
C32 H32D 0.9800 .
C32 H32E 0.9800 .
C32 H32F 0.9800 .
C2 C3 1.510(4) .
C2 H2A 0.9900 .
C2 H2B 0.9900 .
C3 H3A 0.9800 .
C3 H3B 0.9800 .
C3 H3C 0.9800 .

loop_
_geom_torsion_atom_site_label_1
_geom_torsion_atom_site_label_2
_geom_torsion_atom_site_label_3
_geom_torsion_atom_site_label_4
_geom_torsion
_geom_torsion_site_symmetry_1
_geom_torsion_site_symmetry_4
C1 Rh1 Cl1 Rh1 101.23(7) . 7_655
P2 Rh1 Cl1 Rh1 -166.79(2) . 7_655
P1 Rh1 Cl1 Rh1 -70.27(13) . 7_655
Cl1 Rh1 Cl1 Rh1 0.0 7_655 7_655
C1 Rh1 P2 O3 -57.20(10) . .
P1 Rh1 P2 O3 32.69(8) . .
Cl1 Rh1 P2 O3 -156.52(8) . .
Cl1 Rh1 P2 O3 130.50(10) 7_655 .
C1 Rh1 P2 C16 66.42(11) . .
P1 Rh1 P2 C16 156.31(9) . .
Cl1 Rh1 P2 C16 -32.90(9) . .
Cl1 Rh1 P2 C16 -105.88(12) 7_655 .
C1 Rh1 P2 C22 -175.58(10) . .
P1 Rh1 P2 C22 -85.69(8) . .
Cl1 Rh1 P2 C22 85.10(8) . .
Cl1 Rh1 P2 C22 12.12(13) 7_655 .
C1 Rh1 P1 O2 57.66(11) . .
P2 Rh1 P1 O2 -33.84(8) . .
Cl1 Rh1 P1 O2 -130.73(14) . .
Cl1 Rh1 P1 O2 159.79(8) 7_655 .
C1 Rh1 P1 C10 -65.24(11) . .
P2 Rh1 P1 C10 -156.74(9) . .
Cl1 Rh1 P1 C10 106.37(14) . .
Cl1 Rh1 P1 C10 36.89(9) 7_655 .
C1 Rh1 P1 C4 178.16(11) . .
P2 Rh1 P1 C4 86.66(9) . .
Cl1 Rh1 P1 C4 -10.23(16) . .
Cl1 Rh1 P1 C4 -79.71(9) 7_655 .
O2 P1 C4 C9 164.3(2) . .
C10 P1 C4 C9 -84.5(2) . .
Rh1 P1 C4 C9 38.1(2) . .
O2 P1 C4 C5 -11.1(2) . .
C10 P1 C4 C5 100.2(2) . .
Rh1 P1 C4 C5 -137.23(19) . .
C9 C4 C5 C6 1.2(4) . .
P1 C4 C5 C6 176.6(2) . .
C6 C7 C8 C9 0.8(5) . .
C8 C7 C6 C5 -1.1(5) . .
C4 C5 C6 C7 0.1(5) . .
C5 C4 C9 C8 -1.5(4) . .
P1 C4 C9 C8 -176.8(2) . .
C7 C8 C9 C4 0.5(4) . .
C18 C19 C20 C21 0.3(4) . .
O3 P2 C16 C17 -145.26(19) . .
C22 P2 C16 C17 -29.5(2) . .
Rh1 P2 C16 C17 85.4(2) . .
O3 P2 C16 C21 37.1(2) . .
C22 P2 C16 C21 152.95(18) . .
Rh1 P2 C16 C21 -92.23(19) . .
C25 C26 C27 C22 -0.6(4) . .
C12 C11 C10 C15 -0.2(4) . .
C12 C11 C10 P1 178.5(2) . .
O2 P1 C10 C11 -25.8(2) . .
C4 P1 C10 C11 -139.0(2) . .
Rh1 P1 C10 C11 103.25(19) . .
O2 P1 C10 C15 152.82(19) . .
C4 P1 C10 C15 39.7(2) . .
Rh1 P1 C10 C15 -78.1(2) . .
P2 Rh1 C1 O1 28.6(2) . .
P1 Rh1 C1 O1 -59.6(2) . .
Cl1 Rh1 C1 O1 121.7(2) . .
Cl1 Rh1 C1 O1 -153.3(2) 7_655 .
P2 Rh1 C1 C2 -151.52(17) . .
P1 Rh1 C1 C2 120.24(17) . .
Cl1 Rh1 C1 C2 -58.39(18) . .
Cl1 Rh1 C1 C2 26.62(18) 7_655 .
C22 C23 C24 C25 -0.7(4) . .
C10 C11 C12 C13 -0.5(4) . .
C27 C26 C25 C24 0.2(4) . .
C23 C24 C25 C26 0.4(4) . .
C19 C20 C21 C16 0.2(4) . .
C17 C16 C21 C20 -0.1(4) . .
P2 C16 C21 C20 177.6(2) . .
C13 C14 C15 C10 0.1(4) . .
C11 C10 C15 C14 0.4(4) . .
P1 C10 C15 C14 -178.24(19) . .
C21 C16 C17 C18 -0.5(4) . .
P2 C16 C17 C18 -178.13(19) . .
C26 C27 C22 C23 0.4(4) . .
C26 C27 C22 P2 -171.96(19) . .
C24 C23 C22 C27 0.3(4) . .
C24 C23 C22 P2 172.25(19) . .
O3 P2 C22 C27 -3.3(2) . .
C16 P2 C22 C27 -118.28(19) . .
Rh1 P2 C22 C27 121.42(18) . .
O3 P2 C22 C23 -175.38(19) . .
C16 P2 C22 C23 69.6(2) . .
Rh1 P2 C22 C23 -50.7(2) . .
C30 C31 C30 C29 1.2(3) 2_655 .
C32 C31 C30 C29 -178.8(3) . .
C20 C19 C18 C17 -0.9(4) . .
C16 C17 C18 C19 1.1(4) . .
C11 C12 C13 C14 1.0(4) . .
C15 C14 C13 C12 -0.8(4) . .
C31 C30 C29 C28 -2.5(7) . .
C30 C29 C28 C29 1.2(3) . 2_655
O1 C1 C2 C3 -25.9(4) . .
Rh1 C1 C2 C3 154.3(3) . .
